data_2207615
loop_
_publ_author_name
'Do\/l\;ega, Anna'
'Konitz, Antoni'
'Baum, Elke'
'Wojnowski, Wies\/law'

_publ_section_title
;
 (3,5-Dimethylpyridine)bis(tri-<i>tert</i>-butoxysilanethiolato)zinc(II)
;
_journal_coeditor_code NG6232
_journal_issue 12
_journal_name_full 'Acta Crystallographica Section E'
_journal_page_first m2582
_journal_page_last m2584
_journal_paper_doi 10.1107/S1600536805036391
_journal_volume 61
_journal_year 2005
_chemical_formula_iupac '[Zn (C12 H27 O3 S Si)2 (C7 H9 N)]'
_chemical_formula_moiety 'C31 H63 N O6 S2 Si2 Zn'
_chemical_formula_sum 'C31 H63 N O6 S2 Si2 Zn'
_chemical_formula_weight 731.53
_chemical_melting_point 170(4)
_chemical_name_systematic
;
(3,5-Dimethylpyridine)bis(tri-tert-butoxysilanethiolato)zinc(II)
;
_space_group_IT_number 15
_symmetry_cell_setting monoclinic
_symmetry_space_group_name_Hall '-C 2yc'
_symmetry_space_group_name_H-M 'C 1 2/c 1'
_atom_sites_solution_hydrogens geom
_atom_sites_solution_primary direct
_atom_sites_solution_secondary difmap
_cell_angle_alpha 90.00
_cell_angle_beta 101.39(3)
_cell_angle_gamma 90.00
_cell_formula_units_Z 4
_cell_length_a 14.542(3)
_cell_length_b 12.806(3)
_cell_length_c 22.265(4)
_cell_measurement_reflns_used 13393
_cell_measurement_temperature 150(2)
_cell_measurement_theta_max 25.97
_cell_measurement_theta_min 1.94
_cell_volume 4064.6(15)
_computing_cell_refinement X-AREA
_computing_data_collection 'X-AREA (Stoe & Cie, 1997)'
_computing_data_reduction 'X-RED (Stoe & Cie, 1997)'
_computing_molecular_graphics 'ORTEPII (Johnson, 1976)'
_computing_publication_material 'SHELXL97 and PLATON (Spek, 2003)'
_computing_structure_refinement 'SHELXL97 (Sheldrick, 1997)'
_computing_structure_solution 'SHELXS97 (Sheldrick, 1997)'
_diffrn_ambient_temperature 123(2)
_diffrn_detector_area_resol_mean 6.67
_diffrn_measured_fraction_theta_full 0.967
_diffrn_measured_fraction_theta_max 0.967
_diffrn_measurement_device '2-circle goniometer'
_diffrn_measurement_device_type 'Stoe IPDS-2'
_diffrn_measurement_method 'rotation method'
_diffrn_radiation_monochromator 'plane graphite'
_diffrn_radiation_type 'Mo K\a'
_diffrn_radiation_wavelength 0.71073
_diffrn_reflns_av_R_equivalents 0.0350
_diffrn_reflns_av_sigmaI/netI 0.0228
_diffrn_reflns_limit_h_max 17
_diffrn_reflns_limit_h_min -13
_diffrn_reflns_limit_k_max 15
_diffrn_reflns_limit_k_min -13
_diffrn_reflns_limit_l_max 27
_diffrn_reflns_limit_l_min -27
_diffrn_reflns_number 8313
_diffrn_reflns_theta_full 25.95
_diffrn_reflns_theta_max 25.95
_diffrn_reflns_theta_min 2.65
_exptl_absorpt_coefficient_mu 0.802
_exptl_absorpt_correction_T_max 0.6572
_exptl_absorpt_correction_T_min 0.4836
_exptl_absorpt_correction_type integration
_exptl_absorpt_process_details '(X-RED; Stoe & Cie, 1997)'
_exptl_crystal_colour colourless
_exptl_crystal_density_diffrn 1.195
_exptl_crystal_density_method 'not measured'
_exptl_crystal_description plate
_exptl_crystal_F_000 1576
_exptl_crystal_size_max 0.4
_exptl_crystal_size_mid 0.4
_exptl_crystal_size_min 0.2
_refine_diff_density_max 0.469
_refine_diff_density_min -0.426
_refine_ls_extinction_method none
_refine_ls_goodness_of_fit_ref 1.075
_refine_ls_hydrogen_treatment constr
_refine_ls_matrix_type full
_refine_ls_number_parameters 236
_refine_ls_number_reflns 3845
_refine_ls_number_restraints 12
_refine_ls_restrained_S_all 1.202
_refine_ls_R_factor_all 0.0406
_refine_ls_R_factor_gt 0.0376
_refine_ls_shift/su_max 0.000
_refine_ls_shift/su_mean 0.000
_refine_ls_structure_factor_coef Fsqd
_refine_ls_weighting_details 'calc w=1/[\s^2^(Fo^2^)+(0.0421P)^2^+5.0297P] where P=(Fo^2^+2Fc^2^)/3'
_refine_ls_weighting_scheme calc
_refine_ls_wR_factor_gt 0.0954
_refine_ls_wR_factor_ref 0.0970
_reflns_number_gt 3585
_reflns_number_total 3845
_reflns_threshold_expression I>2\s(I)
_cod_data_source_file ng6232.cif
_cod_data_source_block I
_cod_depositor_comments
;
The following automatic conversions were performed:

'_chemical_melting_point' value '166-173' was changed to '170(4)' -
the average value was taken and precision was estimated.

Automatic conversion script
Id: cif_fix_values 1646 2011-03-28 12:23:43Z adriana 

The following automatic conversions were performed:

'_chemical_melting_point' value '166-173' was changed to '170(4)' -
the average value was taken and precision was estimated.

Automatic conversion script
Id: cif_fix_values 1715 2011-07-08 13:25:40Z adriana 
;
_cod_original_sg_symbol_H-M 'C 2/c'
_cod_database_code 2207615
_cod_database_fobs_code 2207615

loop_
_symmetry_equiv_pos_as_xyz
x,y,z
-x,y,1/2-z
-x,-y,-z
x,-y,1/2+z
1/2+x,1/2+y,z
1/2-x,1/2+y,1/2-z
1/2-x,1/2-y,-z
1/2+x,1/2-y,1/2+z

loop_
_atom_site_label
_atom_site_fract_x
_atom_site_fract_y
_atom_site_fract_z
_atom_site_U_iso_or_equiv
_atom_site_adp_type
_atom_site_calc_flag
_atom_site_refinement_flags
_atom_site_occupancy
_atom_site_disorder_assembly
_atom_site_disorder_group
_atom_site_type_symbol
Zn1 0.0000 0.67630(3) 0.2500 0.04042(14) Uani d S 1 . . Zn
S1 0.14386(4) 0.73722(5) 0.24651(3) 0.03861(16) Uani d . 1 . . S
Si1 0.11141(4) 0.72918(5) 0.15135(3) 0.03275(16) Uani d . 1 . . Si
O1 -0.00095(11) 0.69965(12) 0.13664(7) 0.0360(3) Uani d . 1 . . O
O3 0.13505(12) 0.83426(12) 0.11677(8) 0.0393(4) Uani d . 1 . . O
O2 0.16102(12) 0.63396(13) 0.12136(7) 0.0412(4) Uani d . 1 A . O
N1 0.0000 0.5146(2) 0.2500 0.0415(6) Uani d S 1 . . N
C1 -0.06363(18) 0.6719(2) 0.07922(11) 0.0438(6) Uani d . 1 . . C
C2 -0.1605(2) 0.7072(3) 0.08582(14) 0.0606(8) Uani d . 1 . . C
H2A -0.1610 0.7832 0.0904 0.091 Uiso calc R 1 . . H
H2B -0.1769 0.6743 0.1221 0.091 Uiso calc R 1 . . H
H2C -0.2063 0.6868 0.0493 0.091 Uiso calc R 1 . . H
C3 -0.0340(2) 0.7255(3) 0.02523(13) 0.0722(10) Uani d . 1 . . C
H3D 0.0293 0.7028 0.0224 0.108 Uiso calc R 1 . . H
H3E -0.0344 0.8014 0.0311 0.108 Uiso calc R 1 . . H
H3F -0.0779 0.7071 -0.0126 0.108 Uiso calc R 1 . . H
C4 -0.0607(2) 0.5541(2) 0.07226(14) 0.0625(8) Uani d . 1 . . C
H4A 0.0035 0.5322 0.0708 0.094 Uiso calc R 1 . . H
H4B -0.1030 0.5332 0.0343 0.094 Uiso calc R 1 . . H
H4C -0.0805 0.5207 0.1072 0.094 Uiso calc R 1 . . H
C5 0.2555(2) 0.6168(2) 0.11478(12) 0.0556(7) Uani d D 1 . . C
C6 0.3250(3) 0.6638(4) 0.1613(3) 0.075(2) Uani d PD 0.604(5) A 1 C
H6A 0.3086 0.7370 0.1663 0.113 Uiso calc PR 0.604(5) A 1 H
H6B 0.3863 0.6600 0.1494 0.113 Uiso calc PR 0.604(5) A 1 H
H6C 0.3277 0.6266 0.2001 0.113 Uiso calc PR 0.604(5) A 1 H
C7 0.2511(4) 0.6716(4) 0.0513(2) 0.0743(18) Uani d PD 0.604(5) A 1 C
H7A 0.2354 0.7455 0.0546 0.111 Uiso calc PR 0.604(5) A 1 H
H7B 0.2030 0.6379 0.0203 0.111 Uiso calc PR 0.604(5) A 1 H
H7C 0.3122 0.6657 0.0393 0.111 Uiso calc PR 0.604(5) A 1 H
C8 0.2633(4) 0.5028(3) 0.1035(3) 0.0718(19) Uani d PD 0.604(5) A 1 C
H8A 0.2093 0.4800 0.0726 0.108 Uiso calc PR 0.604(5) A 1 H
H8B 0.2645 0.4644 0.1417 0.108 Uiso calc PR 0.604(5) A 1 H
H8C 0.3213 0.4890 0.0886 0.108 Uiso calc PR 0.604(5) A 1 H
C6A 0.2986(5) 0.5540(5) 0.1756(2) 0.055(2) Uani d PD 0.396(5) A 2 C
H6AA 0.2622 0.4901 0.1776 0.082 Uiso calc PR 0.396(5) A 2 H
H6AB 0.2962 0.5976 0.2115 0.082 Uiso calc PR 0.396(5) A 2 H
H6AC 0.3640 0.5356 0.1753 0.082 Uiso calc PR 0.396(5) A 2 H
C7A 0.3198(4) 0.7142(4) 0.1204(3) 0.0548(19) Uani d PD 0.396(5) A 2 C
H7AA 0.2979 0.7611 0.0858 0.082 Uiso calc PR 0.396(5) A 2 H
H7AB 0.3844 0.6924 0.1202 0.082 Uiso calc PR 0.396(5) A 2 H
H7AC 0.3179 0.7507 0.1588 0.082 Uiso calc PR 0.396(5) A 2 H
C8A 0.2715(4) 0.5548(3) 0.0628(2) 0.062(2) Uani d PD 0.396(5) A 2 C
H8AA 0.2479 0.5928 0.0247 0.093 Uiso calc PR 0.396(5) A 2 H
H8AB 0.2385 0.4880 0.0621 0.093 Uiso calc PR 0.396(5) A 2 H
H8AC 0.3389 0.5420 0.0667 0.093 Uiso calc PR 0.396(5) A 2 H
C13 0.05010(18) 0.46056(18) 0.21591(11) 0.0436(5) Uani d R 1 . . C
H13A 0.0869 0.4981 0.1924 0.065 Uiso calc R 1 . . H
C14 0.05048(19) 0.35308(19) 0.21356(12) 0.0462(6) Uani d . 1 . . C
C15 0.1043(2) 0.2980(2) 0.17163(16) 0.0631(8) Uani d . 1 . . C
H15A 0.1545 0.2561 0.1961 0.095 Uiso calc R 1 . . H
H15B 0.1317 0.3498 0.1479 0.095 Uiso calc R 1 . . H
H15C 0.0618 0.2523 0.1436 0.095 Uiso calc R 1 . . H
C16 0.0000 0.3009(3) 0.2500 0.0490(9) Uani d S 1 . . C
H16A 0.0000 0.2267 0.2500 0.073 Uiso calc SR 1 . . H
C9 0.13302(19) 0.94408(19) 0.13176(13) 0.0473(6) Uani d . 1 . . C
C10 0.0473(2) 0.9685(2) 0.15882(19) 0.0708(9) Uani d . 1 . . C
H10A -0.0096 0.9493 0.1294 0.106 Uiso calc R 1 . . H
H10B 0.0459 1.0434 0.1677 0.106 Uiso calc R 1 . . H
H10C 0.0503 0.9287 0.1967 0.106 Uiso calc R 1 . . H
C11 0.2225(2) 0.9708(2) 0.17597(15) 0.0614(8) Uani d . 1 . . C
H11A 0.2764 0.9500 0.1584 0.092 Uiso calc R 1 . . H
H11B 0.2243 0.9335 0.2146 0.092 Uiso calc R 1 . . H
H11C 0.2248 1.0462 0.1836 0.092 Uiso calc R 1 . . H
C12 0.1298(3) 1.0006(2) 0.07140(16) 0.0686(9) Uani d . 1 . . C
H12A 0.1844 0.9804 0.0543 0.103 Uiso calc R 1 . . H
H12B 0.1309 1.0762 0.0784 0.103 Uiso calc R 1 . . H
H12C 0.0722 0.9816 0.0426 0.103 Uiso calc R 1 . . H

loop_
_atom_site_aniso_label
_atom_site_aniso_U_11
_atom_site_aniso_U_22
_atom_site_aniso_U_33
_atom_site_aniso_U_12
_atom_site_aniso_U_13
_atom_site_aniso_U_23
Zn1 0.0380(2) 0.0271(2) 0.0571(3) 0.000 0.01153(17) 0.000
S1 0.0358(3) 0.0431(3) 0.0348(3) -0.0044(2) 0.0015(2) -0.0022(2)
Si1 0.0328(3) 0.0300(3) 0.0342(3) 0.0007(2) 0.0036(2) 0.0008(2)
O1 0.0345(8) 0.0365(8) 0.0340(8) -0.0038(7) -0.0007(6) 0.0025(6)
O3 0.0409(9) 0.0322(8) 0.0459(9) -0.0014(7) 0.0109(7) 0.0026(7)
O2 0.0430(9) 0.0367(8) 0.0417(9) 0.0055(7) 0.0034(7) -0.0040(7)
N1 0.0512(17) 0.0266(13) 0.0437(15) 0.000 0.0018(13) 0.000
C1 0.0427(13) 0.0496(14) 0.0340(11) -0.0095(11) -0.0050(10) 0.0051(10)
C2 0.0426(14) 0.0727(19) 0.0585(17) -0.0018(14) -0.0093(12) 0.0047(15)
C3 0.068(2) 0.104(3) 0.0380(14) -0.0275(19) -0.0068(13) 0.0219(16)
C4 0.071(2) 0.0571(17) 0.0512(16) -0.0105(15) -0.0088(14) -0.0110(14)
C5 0.0518(16) 0.0534(16) 0.0680(18) 0.0014(13) 0.0277(14) -0.0154(14)
C6 0.039(3) 0.085(4) 0.097(5) 0.004(3) 0.003(3) -0.048(4)
C7 0.073(4) 0.078(4) 0.082(4) -0.003(3) 0.040(3) -0.017(3)
C8 0.052(3) 0.062(3) 0.100(5) 0.017(3) 0.009(3) -0.035(3)
C6A 0.050(4) 0.072(5) 0.046(4) 0.025(4) 0.019(3) 0.007(3)
C7A 0.035(3) 0.070(5) 0.059(5) 0.006(3) 0.011(3) 0.005(4)
C8A 0.068(5) 0.076(6) 0.041(4) 0.028(4) 0.010(3) -0.009(4)
C13 0.0484(14) 0.0339(12) 0.0454(13) 0.0040(10) 0.0018(11) 0.0001(10)
C14 0.0513(14) 0.0337(12) 0.0465(13) 0.0061(11) -0.0075(11) -0.0054(10)
C15 0.069(2) 0.0431(15) 0.073(2) 0.0094(14) 0.0049(16) -0.0126(14)
C16 0.059(2) 0.0272(16) 0.050(2) 0.000 -0.0134(17) 0.000
C9 0.0492(14) 0.0297(11) 0.0658(16) -0.0011(10) 0.0183(12) 0.0059(11)
C10 0.0617(19) 0.0407(15) 0.118(3) 0.0101(14) 0.0370(19) 0.0028(17)
C11 0.0647(18) 0.0467(15) 0.074(2) -0.0181(14) 0.0155(15) -0.0046(14)
C12 0.077(2) 0.0483(16) 0.079(2) -0.0048(15) 0.0106(17) 0.0213(15)

loop_
_atom_type_symbol
_atom_type_description
_atom_type_scat_dispersion_real
_atom_type_scat_dispersion_imag
_atom_type_scat_source
C C 0.0033 0.0016 'International Tables Vol C Tables 4.2.6.8 and 6.1.1.4'
H H 0.0000 0.0000 'International Tables Vol C Tables 4.2.6.8 and 6.1.1.4'
N N 0.0061 0.0033 'International Tables Vol C Tables 4.2.6.8 and 6.1.1.4'
O O 0.0106 0.0060 'International Tables Vol C Tables 4.2.6.8 and 6.1.1.4'
Si Si 0.0817 0.0704 'International Tables Vol C Tables 4.2.6.8 and 6.1.1.4'
S S 0.1246 0.1234 'International Tables Vol C Tables 4.2.6.8 and 6.1.1.4'
Zn Zn 0.2839 1.4301 'International Tables Vol C Tables 4.2.6.8 and 6.1.1.4'

loop_
_exptl_crystal_face_index_h
_exptl_crystal_face_index_k
_exptl_crystal_face_index_l
_exptl_crystal_face_perp_dist
0 0 -1 0.1510
0 0 1 0.1350
-1 1 -1 0.1140
1 -1 1 0.1140
1 1 1 0.1690
-1 -1 -1 0.1550
6 1 -4 0.3290

loop_
_geom_angle_atom_site_label_1
_geom_angle_atom_site_label_2
_geom_angle_atom_site_label_3
_geom_angle_site_symmetry_1
_geom_angle_site_symmetry_3
_geom_angle
_geom_angle_publ_flag
S1 Zn1 N1 . . 110.30(4) yes
S1 Zn1 S1 . 2_555 139.40(4) no
S1 Zn1 N1 2_555 . 110.30(4) yes
Zn1 S1 Si1 . . 89.57(4) yes
S1 Si1 O1 . . 103.34(7) yes
S1 Si1 O2 . . 115.19(7) yes
S1 Si1 O3 . . 114.59(8) yes
O1 Si1 O2 . . 104.45(9) yes
O1 Si1 O3 . . 113.06(10) yes
O2 Si1 O3 . . 105.94(10) yes
Si1 O1 C1 . . 130.83(15) no
Si1 O2 C5 . . 132.21(16) no
Si1 O3 C9 . . 132.96(17) no
Zn1 N1 C13 . . 121.01 no
Zn1 N1 C13 . 2_555 121.01 no
C13 N1 C13 . 2_555 117.98 no
O1 C1 C2 . . 105.9(2) no
O1 C1 C3 . . 110.9(2) no
O1 C1 C4 . . 107.8(2) no
C2 C1 C3 . . 110.9(2) no
C2 C1 C4 . . 110.6(2) no
C3 C1 C4 . . 110.5(2) no
O2 C5 C6 . . 114.7(3) no
O2 C5 C7 . . 98.9(3) no
O2 C5 C8 . . 106.0(3) no
O2 C5 C6A . . 102.5(3) no
O2 C5 C7A . . 116.5(3) no
O2 C5 C8A . . 118.2(3) no
C6 C5 C7 . . 111.2(3) no
C6 C5 C8 . . 117.9(4) no
C7 C5 C8 . . 106.1(3) no
C6A C5 C7A . . 102.0(4) no
C6A C5 C8A . . 107.6(3) no
C7A C5 C8A . . 108.3(4) no
O3 C9 C10 . . 110.3(2) yes
O3 C9 C11 . . 108.5(2) yes
O3 C9 C12 . . 104.9(2) yes
C10 C9 C11 . . 111.4(3) no
C10 C9 C12 . . 111.6(3) no
C11 C9 C12 . . 110.0(3) no
N1 C13 C14 . . 122.89 yes
C13 C14 C15 . . 119.85 no
C13 C14 C16 . . 117.26 no
C15 C14 C16 . . 122.9(2) no
C14 C16 C14 . 2_555 121.7(3) no
C1 C2 H2A . . 109.46 no
C1 C2 H2B . . 109.50 no
C1 C2 H2C . . 109.45 no
H2A C2 H2B . . 109.46 no
H2A C2 H2C . . 109.51 no
H2B C2 H2C . . 109.45 no
C1 C3 H3D . . 109.51 no
C1 C3 H3E . . 109.41 no
C1 C3 H3F . . 109.46 no
H3D C3 H3E . . 109.46 no
H3D C3 H3F . . 109.54 no
H3E C3 H3F . . 109.44 no
C1 C4 H4A . . 109.48 no
C1 C4 H4B . . 109.52 no
C1 C4 H4C . . 109.53 no
H4A C4 H4B . . 109.44 no
H4A C4 H4C . . 109.41 no
H4B C4 H4C . . 109.45 no
C5 C6 H6A . . 109.41 no
C5 C6 H6B . . 109.51 no
C5 C6 H6C . . 109.48 no
H6A C6 H6B . . 109.47 no
H6A C6 H6C . . 109.47 no
H6B C6 H6C . . 109.50 no
H6AB C6A H6AC . . 109.43 no
C5 C6A H6AC . . 109.55 no
C5 C6A H6AA . . 109.55 no
C5 C6A H6AB . . 109.50 no
H6AA C6A H6AB . . 109.36 no
H6AA C6A H6AC . . 109.43 no
C5 C7 H7B . . 109.51 no
C5 C7 H7A . . 109.47 no
H7A C7 H7C . . 109.40 no
C5 C7 H7C . . 109.48 no
H7A C7 H7B . . 109.49 no
H7B C7 H7C . . 109.47 no
C5 C7A H7AA . . 109.45 no
H7AB C7A H7AC . . 109.38 no
C5 C7A H7AC . . 109.52 no
H7AA C7A H7AB . . 109.51 no
C5 C7A H7AB . . 109.50 no
H7AA C7A H7AC . . 109.46 no
C5 C8 H8B . . 109.54 no
C5 C8 H8C . . 109.43 no
C5 C8 H8A . . 109.45 no
H8B C8 H8C . . 109.51 no
H8A C8 H8B . . 109.52 no
H8A C8 H8C . . 109.38 no
C5 C8A H8AA . . 109.45 no
C5 C8A H8AB . . 109.47 no
C5 C8A H8AC . . 109.50 no
H8AA C8A H8AB . . 109.47 no
H8AB C8A H8AC . . 109.48 no
H8AA C8A H8AC . . 109.45 no
C9 C10 H10B . . 109.42 no
C9 C10 H10A . . 109.49 no
H10A C10 H10C . . 109.47 no
C9 C10 H10C . . 109.50 no
H10A C10 H10B . . 109.38 no
H10B C10 H10C . . 109.56 no
C9 C11 H11B . . 109.42 no
C9 C11 H11C . . 109.41 no
H11A C11 H11C . . 109.55 no
H11B C11 H11C . . 109.52 no
H11A C11 H11B . . 109.47 no
C9 C11 H11A . . 109.45 no
H12A C12 H12B . . 109.46 no
H12A C12 H12C . . 109.48 no
H12B C12 H12C . . 109.53 no
C9 C12 H12A . . 109.39 no
C9 C12 H12B . . 109.47 no
C9 C12 H12C . . 109.49 no
N1 C13 H13A . . 118.57 no
C14 C13 H13A . . 118.55 no
C14 C15 H15A . . 109.44 no
H15A C15 H15C . . 109.49 no
H15B C15 H15C . . 109.45 no
C14 C15 H15C . . 109.54 no
H15A C15 H15B . . 109.43 no
C14 C15 H15B . . 109.47 no
C14 C16 H16A . . 119.18 no
C14 C16 H16A 2_555 . 119.18 no

loop_
_geom_bond_atom_site_label_1
_geom_bond_atom_site_label_2
_geom_bond_site_symmetry_2
_geom_bond_distance
_geom_bond_publ_flag
Zn1 S1 . 2.2484(8) yes
Zn1 N1 . 2.071(3) yes
Zn1 S1 2_555 2.2484(8) no
S1 Si1 . 2.0803(10) no
Si1 O1 . 1.6458(18) yes
Si1 O2 . 1.6259(18) yes
Si1 O3 . 1.6206(18) yes
O1 C1 . 1.460(3) no
O2 C5 . 1.427(3) no
O3 C9 . 1.447(3) no
N1 C13 . 1.3432 no
N1 C13 2_555 1.3432 no
C1 C2 . 1.514(4) no
C1 C3 . 1.519(4) no
C1 C4 . 1.518(4) no
C5 C6 . 1.429(6) no
C5 C7 . 1.568(5) no
C5 C8 . 1.489(5) no
C5 C6A . 1.593(6) no
C5 C7A . 1.549(6) no
C5 C8A . 1.460(5) no
C9 C10 . 1.520(4) no
C9 C11 . 1.508(4) no
C9 C12 . 1.519(4) no
C13 C14 . 1.3774 no
C14 C15 . 1.507(4) no
C14 C16 . 1.371(3) no
C2 H2A . 0.9788 no
C2 H2B . 0.9813 no
C2 H2C . 0.9793 no
C3 H3D . 0.9791 no
C3 H3E . 0.9809 no
C3 H3F . 0.9799 no
C4 H4A . 0.9815 no
C4 H4B . 0.9793 no
C4 H4C . 0.9795 no
C6 H6A . 0.9790 no
C6 H6B . 0.9800 no
C6 H6C . 0.9805 no
C6A H6AC . 0.9811 no
C6A H6AA . 0.9804 no
C6A H6AB . 0.9813 no
C7 H7B . 0.9804 no
C7 H7A . 0.9797 no
C7 H7C . 0.9800 no
C7A H7AC . 0.9796 no
C7A H7AA . 0.9791 no
C7A H7AB . 0.9809 no
C8 H8B . 0.9796 no
C8 H8A . 0.9807 no
C8 H8C . 0.9814 no
C8A H8AA . 0.9794 no
C8A H8AB . 0.9795 no
C8A H8AC . 0.9805 no
C10 H10B . 0.9804 no
C10 H10C . 0.9790 no
C10 H10A . 0.9799 no
C11 H11B . 0.9797 no
C11 H11C . 0.9798 no
C11 H11A . 0.9795 no
C12 H12C . 0.9797 no
C12 H12B . 0.9802 no
C12 H12A . 0.9807 no
C13 H13A . 0.9498 no
C15 H15A . 0.9801 no
C15 H15B . 0.9804 no
C15 H15C . 0.9806 no
C16 H16A . 0.9502 no

loop_
_geom_contact_atom_site_label_1
_geom_contact_atom_site_label_2
_geom_contact_distance
_geom_contact_site_symmetry_2
_geom_contact_publ_flag
Zn1 C1 3.732(3) . no
Zn1 C2 3.949(3) . no
Zn1 C2 3.949(3) 2_555 no
Zn1 C1 3.732(3) 2_555 no
Zn1 H10C 3.5684 . no
Zn1 H2B 3.4401 . no
Zn1 H2B 3.4401 2_555 no
Zn1 H10C 3.5684 2_555 no
S1 N1 3.546(2) . no
S1 C6 3.660(5) . no
S1 C10 3.671(3) . no
S1 C11 3.665(3) . no
S1 H10C 2.9151 . no
S1 H11B 2.9188 . no
S1 H6AB 3.0650 . no
S1 H2B 2.9804 2_555 no
S1 H15A 2.9681 6_555 no
Si1 C13 3.8988 . no
Si1 H3D 2.9033 . no
Si1 H3E 3.2058 . no
Si1 H4A 3.3061 . no
Si1 H6A 2.8225 . no
Si1 H6C 3.3835 . no
Si1 H7A 3.0772 . no
Si1 H10A 3.3078 . no
Si1 H10C 2.9482 . no
Si1 H11B 3.2575 . no
Si1 H13A 3.1381 . no
Si1 H6AB 3.2299 . no
Si1 H7AA 3.3489 . no
Si1 H7AC 2.9872 . no
O2 C3 3.406(4) . no
O2 C4 3.353(4) . no
O3 C3 3.187(4) . no
O3 C7 3.207(6) . no
O3 C7A 3.083(6) . no
O2 H3D 2.7630 . no
O2 H4A 2.6822 . no
O2 H13A 2.7137 . no
O3 H3D 2.8875 . no
O3 H6A 2.8351 . no
O3 H7A 2.4770 . no
O3 H3E 2.8339 . no
O3 H7AA 2.7580 . no
O3 H7AC 2.8475 . no
N1 S1 3.546(2) . no
N1 S1 3.546(2) 2_555 no
C1 Zn1 3.732(3) . no
C2 Zn1 3.949(3) . no
C3 O2 3.406(4) . no
C3 O3 3.187(4) . no
C4 O2 3.353(4) . no
C4 C13 3.4964 . no
C6 S1 3.660(5) . no
C6 C16 3.387(6) 5_555 no
C6 C16 3.387(6) 6_555 no
C6A C11 3.543(6) 6_545 no
C7 O3 3.207(6) . no
C7 C7 3.037(7) 7_565 no
C7A O3 3.083(6) . no
C10 S1 3.671(3) . no
C11 C6A 3.543(6) 6_555 no
C11 S1 3.665(3) . no
C13 Si1 3.8988 . no
C13 C4 3.4964 . no
C16 C6 3.387(6) 5_445 no
C16 C6 3.387(6) 6_545 no
C6 H16A 3.0067 5_555 no
C6 H16A 3.0067 6_555 no
C6A H11B 2.9648 6_545 no
C7 H7C 2.9196 7_565 no
C7 H7A 2.6283 7_565 no
C7 H7B 3.0592 7_565 no
C8 H15B 3.0374 . no
C8 H2A 3.0549 5_545 no
C8A H12A 2.8412 7_565 no
C10 H6AC 2.8921 5_455 no
C11 H6AB 3.0426 6_555 no
C13 H4C 2.8710 . no
C16 H6B 3.0893 6_545 no
C16 H6B 3.0893 5_445 no
C16 H7AC 3.0700 6_545 no
C16 H7AC 3.0700 5_445 no
H6AA H11B 2.4776 6_545 no
H6AA H8AB 2.5264 . no
H6AB H7AC 2.3381 . no
H6AB Si1 3.2299 . no
H6AB S1 3.0650 . no
H6AB C11 3.0426 6_545 no
H6AB H11C 2.5027 6_545 no
H2A C8 3.0549 5_455 no
H2A H3E 2.4793 . no
H2B H4C 2.4755 . no
H2B S1 2.9804 2_555 no
H2B Zn1 3.4401 . no
H2C H4B 2.5368 . no
H2C H3F 2.5436 . no
H6AC H10A 2.5271 5_545 no
H6AC C10 2.8921 5_545 no
H6AC H7AB 2.4018 . no
H6AC H8AC 2.3744 . no
H3D O2 2.7630 . no
H3D Si1 2.9033 . no
H3D O3 2.8875 . no
H3D H4A 2.4969 . no
H3E Si1 3.2058 . no
H3E O3 2.8339 . no
H3E H2A 2.4793 . no
H3F H2C 2.5436 . no
H3F H4B 2.5167 . no
H7AA H8AA 2.5756 . no
H7AA Si1 3.3489 . no
H7AA O3 2.7580 . no
H4A Si1 3.3061 . no
H4A O2 2.6822 . no
H4A H3D 2.4969 . no
H4B H3F 2.5167 . no
H4B H2C 2.5368 . no
H4B H8A 2.5749 3_565 no
H4C C13 2.8710 . no
H4C H2B 2.4755 . no
H7AB H6AC 2.4018 . no
H7AB H8AC 2.2924 . no
H7AC Si1 2.9872 . no
H7AC O3 2.8475 . no
H7AC H6AB 2.3381 . no
H7AC C16 3.0700 5_555 no
H7AC C16 3.0700 6_555 no
H6A Si1 2.8225 . no
H6A O3 2.8351 . no
H6A H7A 2.5069 . no
H6B H7C 2.4764 . no
H6B C16 3.0893 5_555 no
H6B C16 3.0893 6_555 no
H6C Si1 3.3835 . no
H6C H8B 2.5254 . no
H8AA H12A 2.3719 7_565 no
H8AA H7AA 2.5756 . no
H7A H6A 2.5069 . no
H7A C7 2.6283 7_565 no
H7A H7B 2.5304 7_565 no
H7A H7C 2.3604 7_565 no
H7A H7A 2.5520 7_565 no
H7A Si1 3.0772 . no
H7A O3 2.4770 . no
H7B H7A 2.5304 7_565 no
H7B H8A 2.3262 . no
H7B C7 3.0592 7_565 no
H7C H6B 2.4764 . no
H7C H7A 2.3604 7_565 no
H7C H8C 2.5071 . no
H7C C7 2.9196 7_565 no
H8AB H6AA 2.5264 . no
H8A H7B 2.3262 . no
H8A H4B 2.5749 3_565 no
H8B H15B 2.4510 . no
H8B H6C 2.5254 . no
H8C H7C 2.5071 . no
H8C H10A 2.4997 5_545 no
H8AC H6AC 2.3744 . no
H8AC H7AB 2.2924 . no
H10A H6AC 2.5271 5_455 no
H10A H8C 2.4997 5_455 no
H10A Si1 3.3078 . no
H10A H12C 2.4958 . no
H10B H11C 2.5556 . no
H10B H12B 2.5745 . no
H10C Zn1 3.5684 . no
H10C H11B 2.4833 . no
H10C S1 2.9151 . no
H10C Si1 2.9482 . no
H11A H12A 2.4676 . no
H11B H10C 2.4833 . no
H11B S1 2.9188 . no
H11B Si1 3.2575 . no
H11B C6A 2.9648 6_555 no
H11B H6AA 2.4776 6_555 no
H11C H6AB 2.5027 6_555 no
H11C H10B 2.5556 . no
H11C H12B 2.4970 . no
H12A H8AA 2.3719 7_565 no
H12A H11A 2.4676 . no
H12A C8A 2.8412 7_565 no
H12B H10B 2.5745 . no
H12B H11C 2.4970 . no
H12C H12C 2.5801 3_575 no
H12C H10A 2.4958 . no
H13A H15B 2.2952 . no
H13A Si1 3.1381 . no
H13A O2 2.7137 . no
H15A S1 2.9681 6_545 no
H15B H13A 2.2952 . no
H15B C8 3.0374 . no
H15B H8B 2.4510 . no
H16A C6 3.0067 6_545 no
H16A C6 3.0067 5_445 no

loop_
_geom_hbond_atom_site_label_D
_geom_hbond_atom_site_label_H
_geom_hbond_atom_site_label_A
_geom_hbond_distance_DH
_geom_hbond_distance_HA
_geom_hbond_distance_DA
_geom_hbond_angle_DHA
_geom_hbond_publ_flag
C7 H7A O3 0.98 2.48 3.207(6) 131 no

loop_
_geom_torsion_atom_site_label_1
_geom_torsion_atom_site_label_2
_geom_torsion_atom_site_label_3
_geom_torsion_atom_site_label_4
_geom_torsion_site_symmetry_1
_geom_torsion_site_symmetry_4
_geom_torsion
_geom_torsion_publ_flag
N1 Zn1 S1 Si1 . . 87.13(4) no
S1 Zn1 S1 Si1 2_555 . -92.87(5) no
S1 Zn1 N1 C13 . . -38.20 no
S1 Zn1 N1 C13 . 2_555 141.80 no
S1 Zn1 N1 C13 2_555 . 141.80 no
Zn1 S1 Si1 O1 . . 7.32(7) no
Zn1 S1 Si1 O2 . . -105.94(8) no
Zn1 S1 Si1 O3 . . 130.77(8) no
S1 Si1 O1 C1 . . -172.52(18) no
O2 Si1 O1 C1 . . -51.7(2) no
O3 Si1 O1 C1 . . 63.0(2) no
S1 Si1 O2 C5 . . -72.4(2) no
O1 Si1 O2 C5 . . 175.0(2) no
O3 Si1 O2 C5 . . 55.4(2) no
S1 Si1 O3 C9 . . -33.4(2) no
O1 Si1 O3 C9 . . 84.7(2) no
O2 Si1 O3 C9 . . -161.5(2) no
Si1 O1 C1 C2 . . -151.4(2) no
Si1 O1 C1 C3 . . -31.0(3) no
Si1 O1 C1 C4 . . 90.1(2) no
Si1 O2 C5 C6 . . 29.3(4) no
Si1 O2 C5 C7 . . -89.1(3) no
Si1 O2 C5 C8 . . 161.2(3) no
Si1 O3 C9 C10 . . -40.6(3) no
Si1 O3 C9 C11 . . 81.6(3) no
Si1 O3 C9 C12 . . -160.9(2) no
Zn1 N1 C13 C14 . . -178.57 no
C13 N1 C13 C14 2_555 . 1.43 no
N1 C13 C14 C15 . . 176.70 no
N1 C13 C14 C16 . . -2.76 no
C15 C14 C16 C14 . 2_555 -178.1(2) no
C13 C14 C16 C14 . 2_555 1.30 no
